data_1534200
loop_
_publ_author_name
'Baeva, E.E.'
'Serezhkina, L.B.'
'Mikhailov, Yu.N.'
'Serezhkin, V.N.'
'Gorbunova, Yu.E.'

_publ_section_title
;
 Crystal structure of Na2 ((U O2)4 (C2 O4)5 (H2 O)2) * 8(H2 O)
;
_journal_name_full 'Zhurnal Neorganicheskoi Khimii'
_journal_page_first 1801
_journal_page_last 1807
_journal_volume 48
_journal_year 2003
_chemical_formula_sum 'C10 H20 Na2 O38 U4'
_chemical_name_systematic 'Na2 ((U O2)4 (C2 O4)5 (H2 O)2) (H2 O)8'
_space_group_IT_number 2
_symmetry_space_group_name_Hall '-P 1'
_symmetry_space_group_name_H-M 'P -1'
_cell_angle_alpha 98.03
_cell_angle_beta 99
_cell_angle_gamma 103.86
_cell_formula_units_Z 1
_cell_length_a 5.585
_cell_length_b 11.359
_cell_length_c 14.624
_cell_volume 874.330
_citation_journal_id_ASTM ZNOKAQ
_cod_data_source_file Baeva_ZNOKAQ_2003_496.cif
_cod_data_source_block C10H20Na2O38U4
_cod_original_cell_volume 874.3297
_cod_database_code 1534200

loop_
_symmetry_equiv_pos_as_xyz
x,y,z
-x,-y,-z

loop_
_atom_site_label
_atom_site_type_symbol
_atom_site_fract_x
_atom_site_fract_y
_atom_site_fract_z
_atom_site_occupancy
_atom_site_U_iso_or_equiv
O8 O-2 0.093 0.129 -0.0478 1 0.0
Na1 Na+1 -0.118 0.2522 -0.1343 1 0.0
U2 U+6 -0.5404 0.24486 0.07682 1 0.0
O5 O-2 -0.287 0.458 0.0806 1 0.0
O18 O-2 -0.329 0.571 0.3 1 0.0
O17 O-2 0.232 0.572 0.164 1 0.0
C1 C+3 -0.046 0.025 -0.042 1 0.0
O1 O-2 0.067 0.339 0.346 1 0.0
C5 C+3 0.442 -0.043 0.454 1 0.0
O14 O-2 0.517 0.246 0.375 1 0.0
O4 O-2 -0.364 0.207 -0.0052 1 0.0
O6 O-2 -0.01 0.103 0.28 1 0.0
O15 O-2 -0.492 0.114 -0.221 1 0.0
O3 O-2 0.233 0.035 0.0949 1 0.0
O19 O-2 0.433 0.388 0.533 1 0.0
C4 C+3 -0.623 0.473 -0.031 1 0.0
C3 C+3 -0.139 0.162 0.233 1 0.0
O11 O-2 0.263 0.365 -0.029 1 0.0
O7 O-2 -0.2 0.357 0.2228 1 0.0
O2 O-2 -0.291 0.119 0.159 1 0.0
C2 C+3 -0.087 0.299 0.271 1 0.0
O10 O-2 0.511 0.146 0.5568 1 0.0
O16 O-2 -0.087 -0.207 0.262 1 0.0
O13 O-2 0.005 0.158 0.478 1 0.0
O9 O-2 0.275 0.288 0.1545 1 0.0
O12 O-2 0.311 -0.006 0.3907 1 0.0
U1 U+6 0.261 0.20118 0.42509 1 0.0
